data_1517866
loop_
_publ_author_name
'Gob\'e, Val\'erian'
'Retailleau, Pascal'
'Guinchard, Xavier'

_publ_section_title
;
 Domino Formation of Enamines - Intramolecular Cyclizations to
 1-Aminotetralins from \g-Arylallene Aldehydes and Amines.
;
_journal_issue 20
_journal_name_full 'Organic letters'
_journal_page_first 5438
_journal_page_last 5441
_journal_paper_doi 10.1021/ol5026712
_journal_volume 16
_journal_year 2014
_chemical_formula_moiety 'C18 H23 N O'
_chemical_formula_sum 'C18 H23 N O'
_chemical_formula_weight 269.37
_chemical_name_systematic
;
 4-(1,2,3,8a,9,9a,10,10a-octahydroanthracen-9-yl)morpholine
;
_space_group_crystal_system monoclinic
_space_group_IT_number 14
_space_group_name_Hall '-P 2ybc'
_space_group_name_H-M_alt 'P 1 21/c 1'
_symmetry_space_group_name_Hall '-P 2ybc'
_symmetry_space_group_name_H-M 'P 1 21/c 1'
_atom_sites_solution_hydrogens difmap
_atom_sites_solution_primary direct
_atom_sites_solution_secondary difmap
_audit_creation_method SHELXL-2012
_cell_angle_alpha 90
_cell_angle_beta 95.087(3)
_cell_angle_gamma 90
_cell_formula_units_Z 4
_cell_length_a 8.618(1)
_cell_length_b 16.963(1)
_cell_length_c 10.051(1)
_cell_measurement_reflns_used 2990
_cell_measurement_temperature 293(2)
_cell_measurement_theta_max 27.103
_cell_measurement_theta_min 0.998
_cell_volume 1463.5(2)
_computing_cell_refinement 'DENZO (Otwinowski & Minor, 1997); COLLECT (Nonius B.V., 1999)'
_computing_data_collection 'DENZO (Otwinowski & Minor, 1997); COLLECT (Nonius B.V., 1999)'
_computing_data_reduction 'SCALEPACK (Otwinowski & Minor, 1997)'
_computing_molecular_graphics 'PLATON (Spek, 2003)'
_computing_publication_material 'SHELXL97 (Sheldrick, 2008)'
_computing_structure_refinement 'SHELXL-2012 (Sheldrick, 2012)'
_computing_structure_solution 'SHELXS97 (Sheldrick, 2008)'
_diffrn_ambient_temperature 293(2)
_diffrn_detector_area_resol_mean 9
_diffrn_measured_fraction_theta_full 0.995
_diffrn_measured_fraction_theta_max 0.990
_diffrn_measurement_device_type 'Nonius kappa-CCD diffractometer'
_diffrn_measurement_method 'phi and omega scans'
_diffrn_radiation_monochromator graphite
_diffrn_radiation_type MoK\a
_diffrn_radiation_wavelength 0.71073
_diffrn_reflns_av_R_equivalents 0.0233
_diffrn_reflns_av_unetI/netI 0.0383
_diffrn_reflns_Laue_measured_fraction_full 0.995
_diffrn_reflns_Laue_measured_fraction_max 0.990
_diffrn_reflns_limit_h_max 11
_diffrn_reflns_limit_h_min -11
_diffrn_reflns_limit_k_max 21
_diffrn_reflns_limit_k_min -19
_diffrn_reflns_limit_l_max 12
_diffrn_reflns_limit_l_min -12
_diffrn_reflns_number 14179
_diffrn_reflns_point_group_measured_fraction_full 0.995
_diffrn_reflns_point_group_measured_fraction_max 0.990
_diffrn_reflns_theta_full 25.240
_diffrn_reflns_theta_max 27.098
_diffrn_reflns_theta_min 2.362
_diffrn_source 'fine-focus sealed tube'
_diffrn_source_type 'Nonius Kappa CCD'
_diffrn_standards_number 0
_exptl_absorpt_coefficient_mu 0.075
_exptl_absorpt_correction_T_max 0.99
_exptl_absorpt_correction_T_min 0.87
_exptl_absorpt_correction_type multi-scan
_exptl_absorpt_process_details 'Scalepack (Otwinowski & Minor, 1997)'
_exptl_crystal_colour colourless
_exptl_crystal_density_diffrn 1.223
_exptl_crystal_description stick
_exptl_crystal_F_000 584
_exptl_crystal_size_max 0.58
_exptl_crystal_size_mid 0.18
_exptl_crystal_size_min 0.13
_refine_diff_density_max 0.169
_refine_diff_density_min -0.123
_refine_diff_density_rms 0.031
_refine_ls_extinction_coef 0.031(7)
_refine_ls_extinction_expression Fc^*^=kFc[1+0.001xFc^2^\l^3^/sin(2\q)]^-1/4^
_refine_ls_extinction_method SHELXL
_refine_ls_goodness_of_fit_ref 1.026
_refine_ls_hydrogen_treatment constr
_refine_ls_matrix_type full
_refine_ls_number_parameters 201
_refine_ls_number_reflns 3193
_refine_ls_number_restraints 79
_refine_ls_restrained_S_all 1.014
_refine_ls_R_factor_all 0.0871
_refine_ls_R_factor_gt 0.0486
_refine_ls_shift/su_max 0.000
_refine_ls_shift/su_mean 0.000
_refine_ls_structure_factor_coef Fsqd
_refine_ls_weighting_details
;
 w=1/[\s^2^(Fo^2^)+(0.0670P)^2^+0.1504P]
 where P=(Fo^2^+2Fc^2^)/3
;
_refine_ls_weighting_scheme calc
_refine_ls_wR_factor_gt 0.1168
_refine_ls_wR_factor_ref 0.1386
_reflns_Friedel_coverage 0.000
_reflns_number_gt 2004
_reflns_number_total 3197
_reflns_threshold_expression 'I > 2\s(I)'
_cod_data_source_file ol5026712_si_002.cif
_cod_data_source_block vg620
_cod_depositor_comments 'Adding full bibliography for 1517866.cif.'
_cod_database_code 1517866
_shelx_space_group_comment
;
The symmetry employed for this shelxl refinement is uniquely defined
by the following loop, which should always be used as a source of
symmetry information in preference to the above space-group names.
They are only intended as comments.
;
_shelxl_version_number 2012-9

loop_
_space_group_symop_operation_xyz
'x, y, z'
'-x, y+1/2, -z+1/2'
'-x, -y, -z'
'x, -y-1/2, z-1/2'

loop_
_atom_site_label
_atom_site_type_symbol
_atom_site_fract_x
_atom_site_fract_y
_atom_site_fract_z
_atom_site_U_iso_or_equiv
_atom_site_adp_type
_atom_site_occupancy
_atom_site_site_symmetry_order
_atom_site_calc_flag
_atom_site_refinement_flags_posn
_atom_site_refinement_flags_adp
_atom_site_refinement_flags_occupancy
_atom_site_disorder_assembly
_atom_site_disorder_group
O1 O 0.80598(17) 0.03111(6) 0.69380(13) 0.0807(4) Uani 1 1 d . . . . .
C1 C 0.57357(18) 0.24468(7) 0.57753(14) 0.0459(4) Uani 1 1 d . . . . .
H1 H 0.5629 0.2458 0.4797 0.055 Uiso 1 1 calc R U . . .
N2 N 0.67403(15) 0.17761(6) 0.61521(11) 0.0484(3) Uani 1 1 d . . . . .
C2 C 0.40514(18) 0.24261(8) 0.62123(17) 0.0554(4) Uani 1 1 d . U . . .
H2 H 0.4165 0.2500 0.7183 0.067 Uiso 0.679(8) 1 calc R U P A 1
H2B H 0.4016 0.2368 0.7179 0.067 Uiso 0.321(8) 1 calc R U P A 2
C3 C 0.32307(18) 0.31567(9) 0.56573(15) 0.0545(4) Uani 1 1 d . . . . .
C6 C 0.65386(17) 0.32214(8) 0.62230(13) 0.0450(4) Uani 1 1 d . . . . .
C5 C 0.56735(18) 0.39084(8) 0.63870(13) 0.0482(4) Uani 1 1 d . . . . .
C4 C 0.39171(19) 0.39159(9) 0.61889(17) 0.0591(4) Uani 1 1 d . . . . .
H4A H 0.3509 0.4030 0.7037 0.071 Uiso 1 1 calc R U . . .
H4B H 0.3588 0.4337 0.5575 0.071 Uiso 1 1 calc R U . . .
C9 C 0.1284(2) 0.23897(10) 0.4191(2) 0.0716(5) Uani 1 1 d . U . . .
H9A H 0.1083 0.2435 0.3229 0.086 Uiso 0.679(8) 1 calc R U P A 1
H9B H 0.0298 0.2306 0.4566 0.086 Uiso 0.679(8) 1 calc R U P A 1
H9C H 0.1676 0.2271 0.3338 0.086 Uiso 0.321(8) 1 calc R U P A 2
H9D H 0.0167 0.2466 0.4042 0.086 Uiso 0.321(8) 1 calc R U P A 2
C10 C 0.20254(19) 0.31278(10) 0.47446(17) 0.0636(5) Uani 1 1 d . U . . .
H10 H 0.1610 0.3604 0.4425 0.076 Uiso 1 1 calc R U . . .
C12 C 0.8905(2) 0.39576(10) 0.68052(17) 0.0660(5) Uani 1 1 d . . . . .
H12 H 0.9986 0.3971 0.6944 0.079 Uiso 1 1 calc R U . . .
C11 C 0.81522(19) 0.32646(9) 0.64362(15) 0.0566(4) Uani 1 1 d . . . . .
H11 H 0.8740 0.2813 0.6327 0.068 Uiso 1 1 calc R U . . .
C15 C 0.68097(19) 0.15247(9) 0.75339(14) 0.0539(4) Uani 1 1 d . . . . .
H15A H 0.5835 0.1274 0.7705 0.065 Uiso 1 1 calc R U . . .
H15B H 0.6958 0.1980 0.8116 0.065 Uiso 1 1 calc R U . . .
C14 C 0.6458(2) 0.46010(9) 0.67559(15) 0.0599(4) Uani 1 1 d . . . . .
H14 H 0.5886 0.5058 0.6862 0.072 Uiso 1 1 calc R U . . .
C13 C 0.8050(2) 0.46307(10) 0.69675(17) 0.0673(5) Uani 1 1 d . . . . .
H13 H 0.8548 0.5101 0.7218 0.081 Uiso 1 1 calc R U . . .
C16 C 0.8129(2) 0.09560(10) 0.78269(18) 0.0699(5) Uani 1 1 d . . . . .
H16A H 0.9108 0.1232 0.7773 0.084 Uiso 1 1 calc R U . . .
H16B H 0.8108 0.0761 0.8732 0.084 Uiso 1 1 calc R U . . .
C17 C 0.8059(3) 0.05873(11) 0.56034(19) 0.0846(6) Uani 1 1 d . . . . .
H17A H 0.8019 0.0140 0.4999 0.102 Uiso 1 1 calc R U . . .
H17B H 0.9019 0.0871 0.5506 0.102 Uiso 1 1 calc R U . . .
C18 C 0.6708(2) 0.11160(9) 0.52323(16) 0.0707(5) Uani 1 1 d . . . . .
H18A H 0.6758 0.1308 0.4328 0.085 Uiso 1 1 calc R U . . .
H18B H 0.5743 0.0825 0.5266 0.085 Uiso 1 1 calc R U . . .
C7 C 0.3026(4) 0.1706(2) 0.5977(5) 0.0574(9) Uani 0.679(8) 1 d . U P A 1
H7A H 0.3632 0.1232 0.6181 0.069 Uiso 0.679(8) 1 calc R U P A 1
H7B H 0.2185 0.1722 0.6557 0.069 Uiso 0.679(8) 1 calc R U P A 1
C8 C 0.2367(5) 0.16921(16) 0.4534(4) 0.0658(10) Uani 0.679(8) 1 d . U P A 1
H8A H 0.1795 0.1205 0.4359 0.079 Uiso 0.679(8) 1 calc R U P A 1
H8B H 0.3217 0.1704 0.3962 0.079 Uiso 0.679(8) 1 calc R U P A 1
C7B C 0.3384(9) 0.1640(4) 0.5353(10) 0.0535(18) Uani 0.321(8) 1 d . U P A 2
H7BA H 0.3825 0.1620 0.4499 0.064 Uiso 0.321(8) 1 calc R U P A 2
H7BB H 0.3678 0.1163 0.5844 0.064 Uiso 0.321(8) 1 calc R U P A 2
C8B C 0.1625(9) 0.1702(4) 0.5139(10) 0.070(2) Uani 0.321(8) 1 d . U P A 2
H8BA H 0.1186 0.1797 0.5980 0.084 Uiso 0.321(8) 1 calc R U P A 2
H8BB H 0.1183 0.1219 0.4753 0.084 Uiso 0.321(8) 1 calc R U P A 2

loop_
_atom_site_aniso_label
_atom_site_aniso_U_11
_atom_site_aniso_U_22
_atom_site_aniso_U_33
_atom_site_aniso_U_23
_atom_site_aniso_U_13
_atom_site_aniso_U_12
O1 0.1116(11) 0.0478(7) 0.0807(9) 0.0034(6) -0.0025(7) 0.0225(7)
C1 0.0583(9) 0.0389(7) 0.0395(7) 0.0016(6) -0.0009(6) 0.0030(6)
N2 0.0624(8) 0.0389(6) 0.0435(6) -0.0013(5) 0.0020(5) 0.0067(5)
C2 0.0532(9) 0.0463(8) 0.0651(10) 0.0087(7) -0.0047(7) -0.0046(7)
C3 0.0515(9) 0.0515(9) 0.0599(9) 0.0058(7) 0.0014(7) 0.0037(7)
C6 0.0559(9) 0.0401(8) 0.0387(7) 0.0022(6) 0.0020(6) -0.0013(6)
C5 0.0602(9) 0.0407(7) 0.0430(7) 0.0031(6) 0.0011(6) 0.0011(7)
C4 0.0644(10) 0.0472(9) 0.0654(10) 0.0052(7) 0.0036(8) 0.0074(8)
C9 0.0586(10) 0.0773(12) 0.0759(11) 0.0015(9) -0.0106(9) -0.0026(9)
C10 0.0568(10) 0.0603(10) 0.0720(11) 0.0077(8) -0.0036(8) 0.0070(8)
C12 0.0600(10) 0.0628(11) 0.0732(11) 0.0092(9) -0.0056(8) -0.0133(9)
C11 0.0565(10) 0.0507(9) 0.0623(9) 0.0048(7) 0.0032(7) -0.0001(7)
C15 0.0649(10) 0.0493(8) 0.0467(8) 0.0039(7) -0.0002(7) 0.0064(7)
C14 0.0805(12) 0.0371(8) 0.0608(9) -0.0006(7) -0.0008(8) -0.0007(8)
C13 0.0842(14) 0.0482(9) 0.0670(11) 0.0049(8) -0.0076(9) -0.0182(9)
C16 0.0832(13) 0.0563(10) 0.0672(10) 0.0032(8) -0.0111(9) 0.0131(9)
C17 0.1219(18) 0.0548(10) 0.0787(13) -0.0045(9) 0.0182(12) 0.0285(11)
C18 0.1087(15) 0.0490(9) 0.0536(9) -0.0070(7) 0.0031(9) 0.0133(9)
C7 0.0602(18) 0.0541(15) 0.058(2) 0.0040(15) 0.0075(14) -0.0037(13)
C8 0.067(2) 0.0593(15) 0.069(2) -0.0069(13) -0.0022(17) -0.0144(14)
C7B 0.053(4) 0.047(3) 0.060(4) -0.001(3) 0.000(3) -0.008(2)
C8B 0.050(4) 0.069(3) 0.089(5) -0.003(3) -0.003(4) -0.013(3)

loop_
_atom_type_symbol
_atom_type_description
_atom_type_scat_dispersion_real
_atom_type_scat_dispersion_imag
_atom_type_scat_source
C C 0.0033 0.0016 'International Tables Vol C Tables 4.2.6.8 and 6.1.1.4'
H H 0.0000 0.0000 'International Tables Vol C Tables 4.2.6.8 and 6.1.1.4'
N N 0.0061 0.0033 'International Tables Vol C Tables 4.2.6.8 and 6.1.1.4'
O O 0.0106 0.0060 'International Tables Vol C Tables 4.2.6.8 and 6.1.1.4'

loop_
_geom_angle_atom_site_label_1
_geom_angle_atom_site_label_2
_geom_angle_atom_site_label_3
_geom_angle
C16 O1 C17 109.80(13)
N2 C1 C6 110.48(12)
N2 C1 C2 117.17(11)
C6 C1 C2 110.17(11)
C15 N2 C18 112.36(12)
C15 N2 C1 116.83(11)
C18 N2 C1 117.32(12)
C3 C2 C7 110.92(17)
C3 C2 C1 107.21(12)
C7 C2 C1 121.4(2)
C3 C2 C7B 109.7(3)
C1 C2 C7B 99.2(4)
C10 C3 C4 122.71(14)
C10 C3 C2 122.60(15)
C4 C3 C2 114.67(13)
C11 C6 C5 118.26(13)
C11 C6 C1 120.63(13)
C5 C6 C1 121.08(13)
C14 C5 C6 118.91(14)
C14 C5 C4 119.12(14)
C6 C5 C4 121.97(13)
C3 C4 C5 113.58(13)
C10 C9 C8B 111.0(3)
C10 C9 C8 109.49(17)
C3 C10 C9 124.99(15)
C13 C12 C11 119.69(16)
C12 C11 C6 121.83(15)
N2 C15 C16 110.09(13)
C13 C14 C5 121.95(15)
C14 C13 C12 119.36(15)
O1 C16 C15 112.68(14)
O1 C17 C18 111.69(15)
N2 C18 C17 109.55(15)
C8 C7 C2 109.1(3)
C7 C8 C9 112.0(3)
C8B C7B C2 108.3(7)
C7B C8B C9 106.1(8)

loop_
_geom_bond_atom_site_label_1
_geom_bond_atom_site_label_2
_geom_bond_distance
O1 C16 1.410(2)
O1 C17 1.421(2)
C1 N2 1.4592(17)
C1 C6 1.5337(18)
C1 C2 1.554(2)
N2 C15 1.4490(18)
N2 C18 1.4508(19)
C2 C3 1.509(2)
C2 C7 1.514(3)
C2 C7B 1.663(7)
C3 C10 1.324(2)
C3 C4 1.496(2)
C6 C11 1.390(2)
C6 C5 1.4010(19)
C5 C14 1.389(2)
C5 C4 1.509(2)
C9 C10 1.491(2)
C9 C8B 1.519(7)
C9 C8 1.527(4)
C12 C13 1.376(2)
C12 C11 1.378(2)
C15 C16 1.500(2)
C14 C13 1.371(2)
C17 C18 1.491(3)
C7 C8 1.511(6)
C7B C8B 1.516(13)
